data_2235121
loop_
_publ_author_name
'Starosta, Rados\/law'
'Komarnicka, Urszula K.'
'Nagaj, Justyna'
'Stokowa-So\/ltys, Kamila'
'Bykowska, Aleksandra'

_publ_section_title
;
 Di-\m-iodido-bis[(dimethyl
 2,2'-biquinoline-4,4'-dicarboxylate-\k^2^<i>N</i>,<i>N</i>')copper(I)]
;
_journal_coeditor_code KP2406
_journal_issue 6
_journal_name_full 'Acta Crystallographica Section E'
_journal_page_first m756
_journal_page_last m757
_journal_paper_doi 10.1107/S1600536812020843
_journal_volume 68
_journal_year 2012
_chemical_formula_iupac '[Cu2 I2 (C22 H16 N2 O4)2]'
_chemical_formula_moiety 'C44 H32 Cu2 I2 N4 O8'
_chemical_formula_sum 'C44 H32 Cu2 I2 N4 O8'
_chemical_formula_weight 1125.62
_chemical_name_systematic
;
Di-\m-iodido-bis[(dimethyl 2,2'-biquinoline-4,4'-dicarboxylate-
\k^2^<i>N</i>,<i>N</i>')copper(I)]
;
_space_group_IT_number 2
_symmetry_cell_setting triclinic
_symmetry_space_group_name_Hall '-P 1'
_symmetry_space_group_name_H-M 'P -1'
_atom_sites_solution_hydrogens geom
_atom_sites_solution_primary direct
_atom_sites_solution_secondary difmap
_audit_creation_method SHELXL-97
_cell_angle_alpha 96.59(3)
_cell_angle_beta 102.49(3)
_cell_angle_gamma 103.51(3)
_cell_formula_units_Z 1
_cell_length_a 8.792(3)
_cell_length_b 9.157(3)
_cell_length_c 12.865(4)
_cell_measurement_reflns_used 11359
_cell_measurement_temperature 100(2)
_cell_measurement_theta_max 36.80
_cell_measurement_theta_min 2.89
_cell_volume 968.2(6)
_computing_cell_refinement 'CrysAlis RED (Oxford Diffraction, 2006)'
_computing_data_collection 'CrysAlis CCD (Oxford Diffraction, 2006)'
_computing_data_reduction 'CrysAlis RED (Oxford Diffraction, 2006)'
_computing_molecular_graphics 'Mercury (Macrae <i>et al.</i>, 2006)'
_computing_publication_material 'publCIF (Westrip, 2010)'
_computing_structure_refinement 'SHELXL97 (Sheldrick, 2008)'
_computing_structure_solution 'SHELXS97 (Sheldrick, 2008)'
_diffrn_ambient_temperature 100(2)
_diffrn_measured_fraction_theta_full 0.999
_diffrn_measured_fraction_theta_max 0.970
_diffrn_measurement_device_type 'Kuma KM-4-CCD \k-geometry'
_diffrn_measurement_method \w
_diffrn_radiation_monochromator graphite
_diffrn_radiation_source 'fine-focus sealed tube'
_diffrn_radiation_type MoK\a
_diffrn_radiation_wavelength 0.71073
_diffrn_reflns_av_R_equivalents 0.0282
_diffrn_reflns_av_sigmaI/netI 0.0293
_diffrn_reflns_limit_h_max 12
_diffrn_reflns_limit_h_min -10
_diffrn_reflns_limit_k_max 11
_diffrn_reflns_limit_k_min -12
_diffrn_reflns_limit_l_max 17
_diffrn_reflns_limit_l_min -17
_diffrn_reflns_number 15308
_diffrn_reflns_theta_full 25.00
_diffrn_reflns_theta_max 30.00
_diffrn_reflns_theta_min 2.90
_exptl_absorpt_coefficient_mu 2.760
_exptl_absorpt_correction_T_max 0.912
_exptl_absorpt_correction_T_min 0.466
_exptl_absorpt_correction_type analytical
_exptl_absorpt_process_details
;
[CrysAlis RED (Oxford Diffraction, 2006), based on expressions derived
by Clark & Reid (1995)]
;
_exptl_crystal_colour orange
_exptl_crystal_density_diffrn 1.930
_exptl_crystal_density_method 'not measured'
_exptl_crystal_description plate
_exptl_crystal_F_000 552
_exptl_crystal_size_max 0.15
_exptl_crystal_size_mid 0.10
_exptl_crystal_size_min 0.10
_refine_diff_density_max 0.89
_refine_diff_density_min -1.16
_refine_ls_extinction_method none
_refine_ls_goodness_of_fit_ref 1.019
_refine_ls_hydrogen_treatment constr
_refine_ls_matrix_type full
_refine_ls_number_parameters 273
_refine_ls_number_reflns 5471
_refine_ls_number_restraints 0
_refine_ls_restrained_S_all 1.019
_refine_ls_R_factor_all 0.0364
_refine_ls_R_factor_gt 0.0268
_refine_ls_shift/su_max 0.001
_refine_ls_shift/su_mean 0.000
_refine_ls_structure_factor_coef Fsqd
_refine_ls_weighting_details 'calc w=1/[\s^2^(Fo^2^)+(0.0400P)^2^] where P=(Fo^2^+2Fc^2^)/3'
_refine_ls_weighting_scheme calc
_refine_ls_wR_factor_gt 0.0627
_refine_ls_wR_factor_ref 0.0647
_reflns_number_gt 4606
_reflns_number_total 5471
_reflns_threshold_expression I>2sigma(I)
_cod_data_source_file kp2406.cif
_cod_data_source_block I
_cod_original_cell_volume 968.2(5)
_cod_database_code 2235121
_cod_database_fobs_code 2235121

loop_
_symmetry_equiv_pos_as_xyz
'x, y, z'
'-x, -y, -z'

loop_
_atom_site_type_symbol
_atom_site_label
_atom_site_fract_x
_atom_site_fract_y
_atom_site_fract_z
_atom_site_U_iso_or_equiv
_atom_site_adp_type
_atom_site_calc_flag
_atom_site_refinement_flags
_atom_site_occupancy
_atom_site_symmetry_multiplicity
Cu Cu1 0.34262(3) -0.02511(3) 0.49564(2) 0.01649(7) Uani d . 1 1
I I1 0.495174(17) 0.240323(17) 0.478225(12) 0.01826(5) Uani d . 1 1
N N1A 0.1380(2) -0.1629(2) 0.38141(15) 0.0142(3) Uani d . 1 1
C C2A 0.0293(3) -0.2436(3) 0.42433(18) 0.0153(4) Uani d . 1 1
C C3A -0.0976(3) -0.3688(3) 0.36264(18) 0.0172(4) Uani d . 1 1
H H3A -0.1715 -0.4265 0.3963 0.021 Uiso calc R 1 1
C C4A -0.1132(3) -0.4064(3) 0.25341(18) 0.0165(4) Uani d . 1 1
C C5A -0.0028(3) -0.3491(3) 0.09277(18) 0.0191(4) Uani d . 1 1
H H5A -0.0859 -0.4295 0.0451 0.023 Uiso calc R 1 1
C C6A 0.1133(3) -0.2621(3) 0.05366(19) 0.0204(5) Uani d . 1 1
H H6A 0.1111 -0.2840 -0.0207 0.024 Uiso calc R 1 1
C C7A 0.2367(3) -0.1399(3) 0.12198(19) 0.0200(5) Uani d . 1 1
H H7A 0.3155 -0.0795 0.0932 0.024 Uiso calc R 1 1
C C8A 0.2426(3) -0.1086(3) 0.22991(19) 0.0178(4) Uani d . 1 1
H H8A 0.3256 -0.0265 0.2759 0.021 Uiso calc R 1 1
C C9A 0.1252(3) -0.1986(2) 0.27237(18) 0.0150(4) Uani d . 1 1
C C10A -0.0005(3) -0.3205(3) 0.20414(18) 0.0158(4) Uani d . 1 1
C C11A -0.2508(3) -0.5363(3) 0.18690(19) 0.0190(4) Uani d . 1 1
O O11A -0.3182(2) -0.5417(2) 0.09388(14) 0.0281(4) Uani d . 1 1
O O12A -0.28999(19) -0.64555(19) 0.24393(14) 0.0212(3) Uani d . 1 1
C C12A -0.4228(3) -0.7757(3) 0.1849(2) 0.0245(5) Uani d . 1 1
H H12D -0.5155 -0.7399 0.1519 0.037 Uiso calc R 1 1
H H12E -0.4536 -0.8435 0.2349 0.037 Uiso calc R 1 1
H H12F -0.3887 -0.8313 0.1283 0.037 Uiso calc R 1 1
N N1B 0.1763(2) -0.0732(2) 0.58953(15) 0.0144(3) Uani d . 1 1
C C2B 0.0491(2) -0.1915(3) 0.54192(17) 0.0140(4) Uani d . 1 1
C C3B -0.0588(3) -0.2629(3) 0.59879(18) 0.0154(4) Uani d . 1 1
H H3B -0.1447 -0.3501 0.5632 0.019 Uiso calc R 1 1
C C4B -0.0395(3) -0.2061(3) 0.70607(18) 0.0155(4) Uani d . 1 1
C C5B 0.1212(3) -0.0045(3) 0.86815(18) 0.0169(4) Uani d . 1 1
H H5B 0.0512 -0.0429 0.9113 0.020 Uiso calc R 1 1
C C6B 0.2517(3) 0.1184(3) 0.91204(18) 0.0193(4) Uani d . 1 1
H H6B 0.2709 0.1642 0.9854 0.023 Uiso calc R 1 1
C C7B 0.3583(3) 0.1782(3) 0.85011(19) 0.0188(4) Uani d . 1 1
H H7B 0.4489 0.2630 0.8821 0.023 Uiso calc R 1 1
C C8B 0.3309(3) 0.1139(3) 0.74412(18) 0.0176(4) Uani d . 1 1
H H8B 0.4023 0.1548 0.7025 0.021 Uiso calc R 1 1
C C9B 0.1967(3) -0.0135(3) 0.69604(18) 0.0153(4) Uani d . 1 1
C C10B 0.0894(3) -0.0752(2) 0.75828(17) 0.0145(4) Uani d . 1 1
C C11B -0.1583(3) -0.2831(3) 0.76375(18) 0.0163(4) Uani d . 1 1
O O11B -0.1970(2) -0.2197(2) 0.83756(14) 0.0220(4) Uani d . 1 1
O O12B -0.2166(2) -0.43175(19) 0.72286(14) 0.0210(3) Uani d . 1 1
C C12B -0.3430(3) -0.5141(3) 0.7667(2) 0.0241(5) Uani d . 1 1
H H12A -0.3126 -0.4851 0.8456 0.036 Uiso calc R 1 1
H H12B -0.3575 -0.6240 0.7470 0.036 Uiso calc R 1 1
H H12C -0.4443 -0.4890 0.7371 0.036 Uiso calc R 1 1

loop_
_atom_site_aniso_label
_atom_site_aniso_U_11
_atom_site_aniso_U_22
_atom_site_aniso_U_33
_atom_site_aniso_U_12
_atom_site_aniso_U_13
_atom_site_aniso_U_23
Cu1 0.01350(13) 0.01802(14) 0.01445(13) -0.00091(10) 0.00308(10) 0.00031(10)
I1 0.01682(7) 0.01604(7) 0.01965(8) 0.00169(5) 0.00320(5) 0.00222(5)
N1A 0.0140(8) 0.0151(9) 0.0116(8) 0.0030(7) 0.0011(7) 0.0007(7)
C2A 0.0139(9) 0.0167(10) 0.0136(10) 0.0032(8) 0.0028(8) -0.0001(8)
C3A 0.0139(10) 0.0188(11) 0.0161(10) 0.0003(8) 0.0029(8) 0.0020(8)
C4A 0.0170(10) 0.0145(10) 0.0150(10) 0.0019(8) 0.0020(8) -0.0011(8)
C5A 0.0216(11) 0.0190(11) 0.0140(10) 0.0038(9) 0.0028(8) -0.0011(8)
C6A 0.0274(12) 0.0200(11) 0.0122(10) 0.0059(9) 0.0039(9) -0.0006(8)
C7A 0.0227(11) 0.0205(11) 0.0170(10) 0.0040(9) 0.0063(9) 0.0051(9)
C8A 0.0173(10) 0.0180(11) 0.0160(10) 0.0026(8) 0.0023(8) 0.0027(8)
C9A 0.0145(9) 0.0146(10) 0.0142(10) 0.0028(8) 0.0018(8) 0.0016(8)
C10A 0.0150(10) 0.0160(10) 0.0140(10) 0.0031(8) 0.0009(8) -0.0001(8)
C11A 0.0157(10) 0.0198(11) 0.0186(11) 0.0011(8) 0.0053(8) -0.0024(9)
O11A 0.0260(9) 0.0315(10) 0.0161(8) -0.0037(8) -0.0016(7) -0.0013(7)
O12A 0.0164(8) 0.0178(8) 0.0224(8) -0.0030(6) 0.0000(6) 0.0000(7)
C12A 0.0162(11) 0.0184(11) 0.0312(13) -0.0030(9) 0.0012(10) -0.0017(10)
N1B 0.0129(8) 0.0160(9) 0.0123(8) 0.0013(7) 0.0024(7) 0.0008(7)
C2B 0.0121(9) 0.0148(10) 0.0124(9) 0.0012(7) 0.0013(7) 0.0002(8)
C3B 0.0118(9) 0.0170(10) 0.0151(10) 0.0016(8) 0.0012(8) 0.0016(8)
C4B 0.0129(9) 0.0173(10) 0.0158(10) 0.0034(8) 0.0039(8) 0.0021(8)
C5B 0.0176(10) 0.0192(11) 0.0138(10) 0.0056(8) 0.0036(8) 0.0022(8)
C6B 0.0220(11) 0.0211(11) 0.0124(10) 0.0053(9) 0.0024(8) -0.0020(8)
C7B 0.0175(10) 0.0162(10) 0.0180(10) 0.0004(8) 0.0018(8) -0.0021(8)
C8B 0.0167(10) 0.0181(11) 0.0157(10) 0.0007(8) 0.0047(8) 0.0005(8)
C9B 0.0141(9) 0.0168(10) 0.0142(10) 0.0042(8) 0.0023(8) 0.0011(8)
C10B 0.0142(9) 0.0157(10) 0.0135(10) 0.0042(8) 0.0030(8) 0.0021(8)
C11B 0.0145(9) 0.0182(10) 0.0149(10) 0.0035(8) 0.0017(8) 0.0036(8)
O11B 0.0212(8) 0.0233(9) 0.0191(8) 0.0007(7) 0.0085(7) -0.0016(7)
O12B 0.0214(8) 0.0167(8) 0.0250(9) 0.0013(6) 0.0110(7) 0.0025(7)
C12B 0.0244(12) 0.0179(11) 0.0299(13) 0.0001(9) 0.0132(10) 0.0042(10)

loop_
_atom_type_symbol
_atom_type_description
_atom_type_scat_dispersion_real
_atom_type_scat_dispersion_imag
_atom_type_scat_source
C C 0.0033 0.0016 'International Tables Vol C Tables 4.2.6.8 and 6.1.1.4'
H H 0.0000 0.0000 'International Tables Vol C Tables 4.2.6.8 and 6.1.1.4'
N N 0.0061 0.0033 'International Tables Vol C Tables 4.2.6.8 and 6.1.1.4'
O O 0.0106 0.0060 'International Tables Vol C Tables 4.2.6.8 and 6.1.1.4'
Cu Cu 0.3201 1.2651 'International Tables Vol C Tables 4.2.6.8 and 6.1.1.4'
I I -0.4742 1.8119 'International Tables Vol C Tables 4.2.6.8 and 6.1.1.4'

loop_
_geom_angle_atom_site_label_1
_geom_angle_atom_site_label_2
_geom_angle_atom_site_label_3
_geom_angle_site_symmetry_3
_geom_angle
N1A Cu1 N1B . 78.10(8)
N1A Cu1 I1 . 124.55(6)
N1B Cu1 I1 . 125.61(6)
N1A Cu1 I1 2_656 96.95(6)
N1B Cu1 I1 2_656 103.46(6)
I1 Cu1 I1 2_656 118.85(3)
Cu1 I1 Cu1 2_656 61.15(3)
C2A N1A C9A . 119.28(19)
C2A N1A Cu1 . 113.75(15)
C9A N1A Cu1 . 125.41(15)
N1A C2A C3A . 122.3(2)
N1A C2A C2B . 115.21(19)
C3A C2A C2B . 122.5(2)
C4A C3A C2A . 119.4(2)
C4A C3A H3A . 120.3
C2A C3A H3A . 120.3
C3A C4A C10A . 119.8(2)
C3A C4A C11A . 119.7(2)
C10A C4A C11A . 120.5(2)
C6A C5A C10A . 120.6(2)
C6A C5A H5A . 119.7
C10A C5A H5A . 119.7
C5A C6A C7A . 121.1(2)
C5A C6A H6A . 119.5
C7A C6A H6A . 119.5
C8A C7A C6A . 120.0(2)
C8A C7A H7A . 120.0
C6A C7A H7A . 120.0
C7A C8A C9A . 119.8(2)
C7A C8A H8A . 120.1
C9A C8A H8A . 120.1
N1A C9A C8A . 117.3(2)
N1A C9A C10A . 122.1(2)
C8A C9A C10A . 120.6(2)
C9A C10A C5A . 117.9(2)
C9A C10A C4A . 117.1(2)
C5A C10A C4A . 125.0(2)
O11A C11A O12A . 123.9(2)
O11A C11A C4A . 124.7(2)
O12A C11A C4A . 111.4(2)
C11A O12A C12A . 114.73(19)
O12A C12A H12D . 109.5
O12A C12A H12E . 109.5
H12D C12A H12E . 109.5
O12A C12A H12F . 109.5
H12D C12A H12F . 109.5
H12E C12A H12F . 109.5
C2B N1B C9B . 118.65(19)
C2B N1B Cu1 . 113.28(14)
C9B N1B Cu1 . 127.25(15)
N1B C2B C3B . 122.3(2)
N1B C2B C2A . 115.52(19)
C3B C2B C2A . 122.14(19)
C4B C3B C2B . 119.9(2)
C4B C3B H3B . 120.1
C2B C3B H3B . 120.1
C3B C4B C10B . 119.5(2)
C3B C4B C11B . 118.5(2)
C10B C4B C11B . 121.9(2)
C6B C5B C10B . 120.6(2)
C6B C5B H5B . 119.7
C10B C5B H5B . 119.7
C5B C6B C7B . 121.1(2)
C5B C6B H6B . 119.4
C7B C6B H6B . 119.4
C8B C7B C6B . 119.9(2)
C8B C7B H7B . 120.0
C6B C7B H7B . 120.0
C7B C8B C9B . 120.4(2)
C7B C8B H8B . 119.8
C9B C8B H8B . 119.8
N1B C9B C8B . 117.5(2)
N1B C9B C10B . 122.5(2)
C8B C9B C10B . 120.0(2)
C4B C10B C5B . 125.0(2)
C4B C10B C9B . 117.0(2)
C5B C10B C9B . 118.0(2)
O11B C11B O12B . 124.0(2)
O11B C11B C4B . 124.8(2)
O12B C11B C4B . 111.19(19)
C11B O12B C12B . 115.55(18)
O12B C12B H12A . 109.5
O12B C12B H12B . 109.5
H12A C12B H12B . 109.5
O12B C12B H12C . 109.5
H12A C12B H12C . 109.5
H12B C12B H12C . 109.5

loop_
_geom_bond_atom_site_label_1
_geom_bond_atom_site_label_2
_geom_bond_site_symmetry_2
_geom_bond_distance
_geom_bond_publ_flag
Cu1 N1A . 2.088(2) yes
Cu1 N1B . 2.092(2) yes
Cu1 I1 . 2.5473(10) yes
Cu1 I1 2_656 2.6996(9) yes
Cu1 Cu1 2_656 2.6723(11) yes
I1 Cu1 2_656 2.6997(9) ?
N1A C2A . 1.325(3) ?
N1A C9A . 1.377(3) ?
C2A C3A . 1.414(3) ?
C2A C2B . 1.493(3) ?
C3A C4A . 1.377(3) ?
C3A H3A . 0.9500 ?
C4A C10A . 1.423(3) ?
C4A C11A . 1.502(3) ?
C5A C6A . 1.366(3) ?
C5A C10A . 1.421(3) ?
C5A H5A . 0.9500 ?
C6A C7A . 1.412(3) ?
C6A H6A . 0.9500 ?
C7A C8A . 1.372(3) ?
C7A H7A . 0.9500 ?
C8A C9A . 1.412(3) ?
C8A H8A . 0.9500 ?
C9A C10A . 1.420(3) ?
C11A O11A . 1.205(3) ?
C11A O12A . 1.332(3) ?
O12A C12A . 1.455(3) ?
C12A H12D . 0.9800 ?
C12A H12E . 0.9800 ?
C12A H12F . 0.9800 ?
N1B C2B . 1.336(3) ?
N1B C9B . 1.373(3) ?
C2B C3B . 1.408(3) ?
C3B C4B . 1.377(3) ?
C3B H3B . 0.9500 ?
C4B C10B . 1.422(3) ?
C4B C11B . 1.500(3) ?
C5B C6B . 1.368(3) ?
C5B C10B . 1.425(3) ?
C5B H5B . 0.9500 ?
C6B C7B . 1.413(3) ?
C6B H6B . 0.9500 ?
C7B C8B . 1.368(3) ?
C7B H7B . 0.9500 ?
C8B C9B . 1.419(3) ?
C8B H8B . 0.9500 ?
C9B C10B . 1.426(3) ?
C11B O11B . 1.208(3) ?
C11B O12B . 1.336(3) ?
O12B C12B . 1.448(3) ?
C12B H12A . 0.9800 ?
C12B H12B . 0.9800 ?
C12B H12C . 0.9800 ?

loop_
_geom_torsion_atom_site_label_1
_geom_torsion_atom_site_label_2
_geom_torsion_atom_site_label_3
_geom_torsion_atom_site_label_4
_geom_torsion_site_symmetry_1
_geom_torsion_site_symmetry_4
_geom_torsion
N1A Cu1 I1 Cu1 . 2_656 -123.16(7)
N1B Cu1 I1 Cu1 . 2_656 136.17(7)
I1 Cu1 I1 Cu1 2_656 2_656 0.0
N1B Cu1 N1A C2A . . -17.89(15)
I1 Cu1 N1A C2A . . -143.16(14)
I1 Cu1 N1A C2A 2_656 . 84.46(15)
N1B Cu1 N1A C9A . . 176.59(19)
I1 Cu1 N1A C9A . . 51.33(19)
I1 Cu1 N1A C9A 2_656 . -81.05(18)
C9A N1A C2A C3A . . 1.9(3)
Cu1 N1A C2A C3A . . -164.62(17)
C9A N1A C2A C2B . . -177.27(19)
Cu1 N1A C2A C2B . . 16.2(2)
N1A C2A C3A C4A . . -2.1(3)
C2B C2A C3A C4A . . 177.0(2)
C2A C3A C4A C10A . . 0.9(3)
C2A C3A C4A C11A . . -178.1(2)
C10A C5A C6A C7A . . -1.2(4)
C5A C6A C7A C8A . . 1.0(4)
C6A C7A C8A C9A . . 0.0(3)
C2A N1A C9A C8A . . 179.3(2)
Cu1 N1A C9A C8A . . -15.9(3)
C2A N1A C9A C10A . . -0.5(3)
Cu1 N1A C9A C10A . . 164.31(16)
C7A C8A C9A N1A . . 179.4(2)
C7A C8A C9A C10A . . -0.8(3)
N1A C9A C10A C5A . . -179.6(2)
C8A C9A C10A C5A . . 0.6(3)
N1A C9A C10A C4A . . -0.6(3)
C8A C9A C10A C4A . . 179.5(2)
C6A C5A C10A C9A . . 0.4(3)
C6A C5A C10A C4A . . -178.5(2)
C3A C4A C10A C9A . . 0.4(3)
C11A C4A C10A C9A . . 179.4(2)
C3A C4A C10A C5A . . 179.3(2)
C11A C4A C10A C5A . . -1.7(3)
C3A C4A C11A O11A . . 146.9(3)
C10A C4A C11A O11A . . -32.1(4)
C3A C4A C11A O12A . . -32.9(3)
C10A C4A C11A O12A . . 148.1(2)
O11A C11A O12A C12A . . 0.2(3)
C4A C11A O12A C12A . . 179.96(18)
N1A Cu1 N1B C2B . . 16.69(15)
I1 Cu1 N1B C2B . . 140.88(14)
I1 Cu1 N1B C2B 2_656 . -77.71(15)
N1A Cu1 N1B C9B . . -173.9(2)
I1 Cu1 N1B C9B . . -49.7(2)
I1 Cu1 N1B C9B 2_656 . 91.69(18)
C9B N1B C2B C3B . . -4.1(3)
Cu1 N1B C2B C3B . . 166.34(17)
C9B N1B C2B C2A . . 176.24(19)
Cu1 N1B C2B C2A . . -13.4(2)
N1A C2A C2B N1B . . -1.9(3)
C3A C2A C2B N1B . . 179.0(2)
N1A C2A C2B C3B . . 178.4(2)
C3A C2A C2B C3B . . -0.7(3)
N1B C2B C3B C4B . . 3.3(3)
C2A C2B C3B C4B . . -177.0(2)
C2B C3B C4B C10B . . 0.2(3)
C2B C3B C4B C11B . . 178.9(2)
C10B C5B C6B C7B . . -0.1(4)
C5B C6B C7B C8B . . 0.6(4)
C6B C7B C8B C9B . . -0.5(4)
C2B N1B C9B C8B . . -178.8(2)
Cu1 N1B C9B C8B . . 12.3(3)
C2B N1B C9B C10B . . 1.5(3)
Cu1 N1B C9B C10B . . -167.44(16)
C7B C8B C9B N1B . . -179.7(2)
C7B C8B C9B C10B . . 0.0(3)
C3B C4B C10B C5B . . 179.2(2)
C11B C4B C10B C5B . . 0.6(3)
C3B C4B C10B C9B . . -2.6(3)
C11B C4B C10B C9B . . 178.8(2)
C6B C5B C10B C4B . . 177.8(2)
C6B C5B C10B C9B . . -0.4(3)
N1B C9B C10B C4B . . 1.8(3)
C8B C9B C10B C4B . . -177.9(2)
N1B C9B C10B C5B . . -179.8(2)
C8B C9B C10B C5B . . 0.4(3)
C3B C4B C11B O11B . . -149.8(2)
C10B C4B C11B O11B . . 28.8(3)
C3B C4B C11B O12B . . 30.2(3)
C10B C4B C11B O12B . . -151.2(2)
O11B C11B O12B C12B . . 5.1(3)
C4B C11B O12B C12B . . -174.87(19)
